data_4309801
loop_
_publ_author_name
'Fran\,cois Bonhomme'
'Todd M. Alam'
'Aaron J. Celestian'
'David R. Tallant'
'Timothy J. Boyle'
'Brian R. Cherry'
'Ralph G. Tissot'
'Mark A. Rodriguez'
'John B. Parise'
'May Nyman'

_publ_section_title
;
Tribasic Lead Maleate and Lead Maleate: Synthesis and Structural and
Spectroscopic Characterizations
;
_journal_name_full 'Inorganic Chemistry'
_journal_page_first 7394
_journal_page_last 7402
_journal_paper_doi 10.1021/ic050611y
_journal_volume 44
_journal_year 2005
_chemical_formula_sum 'C4 H2 O7 Pb4'
_chemical_formula_weight 3995.421
_space_group_crystal_system monoclinic
_space_group_IT_number 15
_space_group_name_Hall '-C 2yc'
_space_group_name_H-M_alt 'C 1 2/c 1'
_audit_creation_date 04-08-17
_audit_creation_method 'Created with Diamond v2.0'
_audit_update_record 04-08-17
_cell_angle_alpha 90.000
_cell_angle_beta 114.250
_cell_angle_gamma 90.000
_cell_formula_units_Z 4
_cell_length_a 11.372(1)
_cell_length_b 17.2717(10)
_cell_length_c 5.7028(10)
_cell_volume 1021.3(2)
_cod_data_source_file ic050611ysi20050420_112447_2.cif
_cod_data_source_block TribasicLeabMaleate
_cod_depositor_comments
;
 Updating space group information.

 Antanas Vaitkus,
 2018-06-11
;
_cod_original_formula_sum 'Pb4 O7 C4 H2'
_cod_database_code 4309801

loop_
_space_group_symop_id
_space_group_symop_operation_xyz
1 x,y,z
2 -x,y,-z+1/2
3 -x,-y,-z
4 x,-y,z+1/2
5 x+1/2,y+1/2,z
6 -x+1/2,y+1/2,-z+1/2
7 -x+1/2,-y+1/2,-z
8 x+1/2,-y+1/2,z+1/2

loop_
_atom_site_label
_atom_site_type_symbol
_atom_site_fract_x
_atom_site_fract_y
_atom_site_fract_z
_atom_site_occupancy
_atom_site_symmetry_multiplicity
_atom_site_Wyckoff_symbol
_atom_site_attached_hydrogens
_atom_site_calc_flag
_atom_site_thermal_displace_type
_atom_site_U_iso_or_equiv
PB1 Pb 0.6203 0.9240 0.1023 1.000 8 f ? d Uiso 0.03892
PB2 Pb 0.1142 0.2681 0.5946 1.000 8 f ? d Uiso 0.03892
O10 O 0.5000 -0.0085 0.7500 1.000 4 e ? d Uiso 0.07784
O11 O 0.5000 0.1568 0.7500 1.000 4 e ? d Uiso 0.07784
O12 O 0.5000 0.8553 0.7500 1.000 4 e ? d Uiso 0.07784
C1 C 0.6334 0.6289 0.1999 1.000 8 f ? d Uiso 0.06684
C2 C 0.5534 0.5657 0.2298 1.000 8 f ? d Uiso 0.06684
O1 O 0.7513 0.6170 0.2828 1.000 8 f ? d Uiso 0.06684
O2 O 0.5871 0.6911 0.0744 1.000 8 f ? d Uiso 0.06684
H H 0.5830 0.5100 0.2170 1.000 8 f ? d Uiso 0.06684
O99 O 0.7600 0.5000 0.5430 0.250 8 f ? d Uiso 0.06684

loop_
_atom_type_symbol
_atom_type_oxidation_number
_atom_type_radius_bond
Pb ? 1.200
O ? 1.200
C ? 1.200
H ? 1.200
